data_4026866
loop_
_publ_author_name
'Christian Kleeberg'
'Andrew G. Crawford'
'Andrei S. Batsanov'
'Paul Hodgkinson'
'David C. Apperley'
'Man Sing Cheung'
'Zhenyang Lin'
'Todd B. Marder'

_publ_contact_author_address
;
 Durham University
 Department of Chemistry
 South Road, Durham, DH1 3LE
 UK
;
_publ_contact_author_email todd.marder@durham.ac.uk
_publ_contact_author_fax '+44 (0) 191 38 44737'
_publ_contact_author_name 'Todd B. Marder'
_publ_contact_author_phone '+44 (0) 191 33 42037'
_publ_section_title
;
 Spectroscopic and Structural Characterization of the CyNHC Adduct of
 B2pin2 in Solution and in the Solid State
;
_journal_name_full 'Journal of Organic Chemistry'
_journal_page_first 785
_journal_page_last 789
_journal_paper_doi 10.1021/jo202127c
_journal_volume 77
_journal_year 2012
_chemical_formula_moiety 'C12 H24 B O4 1-,C16 H36 P 1+'
_chemical_formula_sum 'C28 H60 B O4 P'
_chemical_formula_weight 502.54
_chemical_melting_point 525(3)
_chemical_name_systematic
; tetra(n-butyl)phosphonium 
 bis(1,1,2,2-tetramethyl-1,2-diolato)borate 
;
_space_group_IT_number 13
_symmetry_cell_setting monoclinic
_symmetry_Int_Tables_number 13
_symmetry_space_group_name_Hall '-P 2yac'
_symmetry_space_group_name_H-M 'P 1 2/n 1'
_atom_sites_solution_hydrogens geom
_atom_sites_solution_primary direct
_atom_sites_solution_secondary difmap
_audit_creation_method SHELXL-97
_cell_angle_alpha 90.00
_cell_angle_beta 112.753(1)
_cell_angle_gamma 90.00
_cell_formula_units_Z 4
_cell_length_a 16.6584(4)
_cell_length_b 10.4920(2)
_cell_length_c 19.4579(4)
_cell_measurement_reflns_used 8618
_cell_measurement_temperature 120(2)
_cell_measurement_theta_max 26.16
_cell_measurement_theta_min 2.25
_cell_volume 3136.20(12)
_computing_cell_refinement 'SAINT version 6.45A (Bruker, 2003)'
_computing_data_collection 'SMART version 5.625 (Bruker, 2001)'
_computing_data_reduction 'SAINT version 6.45A (Bruker, 2003)'
_computing_molecular_graphics 'ORTEP3 (Farrugia, 1997)'
_computing_publication_material 'SHELXTL version 6.14 (Bruker, 2003)'
_computing_structure_refinement 'SHELXTL version 6.14 (Bruker, 2003)'
_computing_structure_solution 'SHELXTL version 6.14 (Bruker, 2003)'
_diffrn_ambient_temperature 120(2)
_diffrn_detector_area_resol_mean 5.6
_diffrn_measured_fraction_theta_full 0.999
_diffrn_measured_fraction_theta_max 0.999
_diffrn_measurement_device_type 'Bruker SMART 6000 CCD area detector'
_diffrn_measurement_method '\w scans'
_diffrn_radiation_monochromator graphite
_diffrn_radiation_source 'fine-focus sealed tube'
_diffrn_radiation_type MoK\a
_diffrn_radiation_wavelength 0.71073
_diffrn_reflns_av_R_equivalents 0.0453
_diffrn_reflns_av_sigmaI/netI 0.0283
_diffrn_reflns_limit_h_max 20
_diffrn_reflns_limit_h_min -20
_diffrn_reflns_limit_k_max 12
_diffrn_reflns_limit_k_min -12
_diffrn_reflns_limit_l_max 24
_diffrn_reflns_limit_l_min -24
_diffrn_reflns_number 40430
_diffrn_reflns_theta_full 26.00
_diffrn_reflns_theta_max 26.00
_diffrn_reflns_theta_min 1.94
_diffrn_standards_number 0
_exptl_absorpt_coefficient_mu 0.116
_exptl_absorpt_correction_T_max 1.0000
_exptl_absorpt_correction_T_min 0.8872
_exptl_absorpt_correction_type multi-scan
_exptl_absorpt_process_details 'SADABS 2006/1 (Bruker AXS), R(int)=0.0852 before correction'
_exptl_crystal_colour colourless
_exptl_crystal_density_diffrn 1.064
_exptl_crystal_description column
_exptl_crystal_F_000 1120
_exptl_crystal_recrystallization_method
;
 From a solution in wet THF layered with n-Hexane.
;
_exptl_crystal_size_max 0.38
_exptl_crystal_size_mid 0.16
_exptl_crystal_size_min 0.12
_refine_diff_density_max 0.364
_refine_diff_density_min -0.253
_refine_diff_density_rms 0.040
_refine_ls_extinction_method none
_refine_ls_goodness_of_fit_ref 1.005
_refine_ls_hydrogen_treatment constr
_refine_ls_matrix_type full
_refine_ls_number_parameters 331
_refine_ls_number_reflns 6161
_refine_ls_number_restraints 0
_refine_ls_restrained_S_all 1.005
_refine_ls_R_factor_all 0.0600
_refine_ls_R_factor_gt 0.0408
_refine_ls_shift/su_max 0.000
_refine_ls_shift/su_mean 0.000
_refine_ls_structure_factor_coef Fsqd
_refine_ls_weighting_details 'calc w=1/[\s^2^(Fo^2^)+(0.0420P)^2^+1.6895P] where P=(Fo^2^+2Fc^2^)/3'
_refine_ls_weighting_scheme calc
_refine_ls_wR_factor_gt 0.0952
_refine_ls_wR_factor_ref 0.1077
_reflns_number_gt 4667
_reflns_number_total 6161
_reflns_threshold_expression I>2\s(I)
_cod_data_source_file jo202127c_si_004.cif
_cod_data_source_block S1
_cod_original_sg_symbol_H-M 'P 2/n'
_cod_database_code 4026866

loop_
_symmetry_equiv_pos_as_xyz
'x, y, z'
'-x+1/2, y, -z+1/2'
'-x, -y, -z'
'x-1/2, -y, z-1/2'

loop_
_atom_site_label
_atom_site_type_symbol
_atom_site_fract_x
_atom_site_fract_y
_atom_site_fract_z
_atom_site_U_iso_or_equiv
_atom_site_adp_type
_atom_site_occupancy
_atom_site_symmetry_multiplicity
_atom_site_calc_flag
_atom_site_refinement_flags
_atom_site_disorder_assembly
_atom_site_disorder_group
C1 C 0.89817(10) 0.30520(15) 0.28882(8) 0.0239(3) Uani 1 1 d . . .
C2 C 0.89028(10) 0.43802(15) 0.32048(8) 0.0248(3) Uani 1 1 d . . .
C3 C 0.96874(10) 0.29670(18) 0.25732(9) 0.0327(4) Uani 1 1 d . . .
H3A H 0.9714 0.2095 0.2403 0.049 Uiso 1 1 calc R . .
H3B H 1.0251 0.3195 0.2961 0.049 Uiso 1 1 calc R . .
H3C H 0.9551 0.3556 0.2152 0.049 Uiso 1 1 calc R . .
C4 C 0.91166(11) 0.19921(17) 0.34586(10) 0.0342(4) Uani 1 1 d . . .
H4A H 0.8687 0.2078 0.3686 0.051 Uiso 1 1 calc R . .
H4B H 0.9704 0.2055 0.3846 0.051 Uiso 1 1 calc R . .
H4C H 0.9045 0.1163 0.3210 0.051 Uiso 1 1 calc R . .
C5 C 0.89902(12) 0.54715(17) 0.27164(10) 0.0354(4) Uani 1 1 d . . .
H5A H 0.8620 0.5300 0.2194 0.053 Uiso 1 1 calc R . .
H5B H 0.9598 0.5541 0.2769 0.053 Uiso 1 1 calc R . .
H5C H 0.8809 0.6272 0.2873 0.053 Uiso 1 1 calc R . .
C6 C 0.95296(11) 0.46012(18) 0.40084(9) 0.0353(4) Uani 1 1 d . . .
H6A H 0.9438 0.5457 0.4167 0.053 Uiso 1 1 calc R . .
H6B H 1.0130 0.4524 0.4043 0.053 Uiso 1 1 calc R . .
H6C H 0.9423 0.3965 0.4332 0.053 Uiso 1 1 calc R . .
C7 C 0.79977(11) 0.43477(15) 0.77206(9) 0.0270(4) Uani 1 1 d . . .
C8 C 0.71133(11) 0.01233(15) 0.76298(9) 0.0267(3) Uani 1 1 d . . .
C9 C 0.84995(13) 0.44805(19) 0.72131(11) 0.0415(5) Uani 1 1 d . . .
H9A H 0.9116 0.4291 0.7497 0.062 Uiso 1 1 calc R . .
H9B H 0.8440 0.5353 0.7021 0.062 Uiso 1 1 calc R . .
H9C H 0.8264 0.3882 0.6796 0.062 Uiso 1 1 calc R . .
C10 C 0.83295(13) 0.53470(17) 0.83346(10) 0.0398(4) Uani 1 1 d . . .
H10A H 0.8047 0.5225 0.8688 0.060 Uiso 1 1 calc R . .
H10B H 0.8194 0.6200 0.8115 0.060 Uiso 1 1 calc R . .
H10C H 0.8961 0.5259 0.8596 0.060 Uiso 1 1 calc R . .
C11 C 0.71886(14) -0.08567(17) 0.82309(10) 0.0390(4) Uani 1 1 d . . .
H11A H 0.7708 -0.0676 0.8679 0.059 Uiso 1 1 calc R . .
H11B H 0.7236 -0.1712 0.8048 0.059 Uiso 1 1 calc R . .
H11C H 0.6671 -0.0812 0.8352 0.059 Uiso 1 1 calc R . .
C12 C 0.62346(12) -0.00411(19) 0.69783(11) 0.0415(5) Uani 1 1 d . . .
H12A H 0.5764 0.0147 0.7147 0.062 Uiso 1 1 calc R . .
H12B H 0.6178 -0.0921 0.6796 0.062 Uiso 1 1 calc R . .
H12C H 0.6200 0.0545 0.6576 0.062 Uiso 1 1 calc R . .
C13 C 0.77187(11) 0.36859(16) 0.05454(9) 0.0289(4) Uani 1 1 d . . .
H13A H 0.7291 0.3624 0.0783 0.035 Uiso 1 1 calc R . .
H13B H 0.8283 0.3938 0.0936 0.035 Uiso 1 1 calc R . .
C14 C 0.74259(12) 0.47345(17) -0.00398(9) 0.0325(4) Uani 1 1 d . . .
H14A H 0.7875 0.4856 -0.0250 0.039 Uiso 1 1 calc R . .
H14B H 0.6880 0.4468 -0.0450 0.039 Uiso 1 1 calc R . .
C15 C 0.72739(12) 0.59925(17) 0.02780(10) 0.0356(4) Uani 1 1 d . . .
H15A H 0.6817 0.5874 0.0480 0.043 Uiso 1 1 calc R . .
H15B H 0.7816 0.6249 0.0695 0.043 Uiso 1 1 calc R . .
C16 C 0.69988(13) 0.70496(18) -0.03002(10) 0.0427(5) Uani 1 1 d . . .
H16A H 0.7470 0.7222 -0.0471 0.064 Uiso 1 1 calc R . .
H16B H 0.6872 0.7823 -0.0078 0.064 Uiso 1 1 calc R . .
H16C H 0.6476 0.6786 -0.0725 0.064 Uiso 1 1 calc R . .
C17 C 0.86904(11) 0.21154(17) -0.01485(9) 0.0309(4) Uani 1 1 d . . .
H17A H 0.8742 0.1241 -0.0318 0.037 Uiso 1 1 calc R . .
H17B H 0.8522 0.2685 -0.0587 0.037 Uiso 1 1 calc R . .
C18 C 0.95807(12) 0.25329(19) 0.04191(10) 0.0373(4) Uani 1 1 d . . .
H18A H 0.9559 0.3452 0.0525 0.045 Uiso 1 1 calc R . .
H18B H 0.9708 0.2062 0.0891 0.045 Uiso 1 1 calc R . .
C19 C 1.03158(12) 0.23005(19) 0.01504(11) 0.0406(4) Uani 1 1 d . . .
H19A H 1.0879 0.2461 0.0568 0.049 Uiso 1 1 calc R . .
H19B H 1.0305 0.1395 0.0005 0.049 Uiso 1 1 calc R . .
C20 C 1.02582(13) 0.3129(2) -0.05014(11) 0.0446(5) Uani 1 1 d . . .
H20A H 0.9721 0.2933 -0.0929 0.067 Uiso 1 1 calc R . .
H20B H 1.0760 0.2963 -0.0633 0.067 Uiso 1 1 calc R . .
H20C H 1.0256 0.4028 -0.0366 0.067 Uiso 1 1 calc R . .
C21 C 0.80883(13) 0.10694(17) 0.09839(9) 0.0352(4) Uani 1 1 d . . .
H21A H 0.8459 0.1535 0.1439 0.042 Uiso 1 1 calc R A 1
H21B H 0.7537 0.0863 0.1039 0.042 Uiso 1 1 calc R A 1
C22 C 0.85485(17) -0.0201(2) 0.09589(13) 0.0361(5) Uani 0.834(3) 1 d P B 1
H22A H 0.9073 -0.0019 0.0854 0.043 Uiso 0.834(3) 1 calc PR B 1
H22B H 0.8152 -0.0734 0.0548 0.043 Uiso 0.834(3) 1 calc PR B 1
C23 C 0.88209(17) -0.0957(2) 0.17075(15) 0.0444(6) Uani 0.834(3) 1 d P B 1
H23A H 0.9118 -0.1755 0.1670 0.053 Uiso 0.834(3) 1 calc PR B 1
H23B H 0.9235 -0.0440 0.2117 0.053 Uiso 0.834(3) 1 calc PR B 1
C24 C 0.80341(19) -0.1271(3) 0.18817(17) 0.0567(7) Uani 0.834(3) 1 d P B 1
H24A H 0.7770 -0.0481 0.1963 0.085 Uiso 0.834(3) 1 calc PR B 1
H24B H 0.8213 -0.1799 0.2332 0.085 Uiso 0.834(3) 1 calc PR B 1
H24C H 0.7609 -0.1739 0.1463 0.085 Uiso 0.834(3) 1 calc PR B 1
C22A C 0.7955(9) -0.0258(10) 0.0750(7) 0.0361(5) Uani 0.166(3) 1 d P B 2
H22C H 0.8310 -0.0450 0.0455 0.043 Uiso 0.166(3) 1 calc PR B 2
H22D H 0.7336 -0.0382 0.0421 0.043 Uiso 0.166(3) 1 calc PR B 2
C23A C 0.8188(9) -0.1169(12) 0.1380(8) 0.0444(6) Uani 0.166(3) 1 d P B 2
H23C H 0.7633 -0.1532 0.1366 0.053 Uiso 0.166(3) 1 calc PR B 2
H23D H 0.8507 -0.1876 0.1262 0.053 Uiso 0.166(3) 1 calc PR B 2
C24A C 0.8686(10) -0.0822(14) 0.2146(9) 0.0567(7) Uani 0.166(3) 1 d P B 2
H24D H 0.9305 -0.0781 0.2232 0.085 Uiso 0.166(3) 1 calc PR B 2
H24E H 0.8598 -0.1463 0.2477 0.085 Uiso 0.166(3) 1 calc PR B 2
H24F H 0.8492 0.0012 0.2249 0.085 Uiso 0.166(3) 1 calc PR B 2
C25 C 0.68576(11) 0.16256(19) -0.05380(9) 0.0354(4) Uani 1 1 d . . .
H25A H 0.6792 0.2110 -0.0993 0.042 Uiso 1 1 calc R B .
H25B H 0.6917 0.0713 -0.0640 0.042 Uiso 1 1 calc R . .
C26 C 0.60343(11) 0.17938(18) -0.03857(10) 0.0356(4) Uani 1 1 d . B .
H26A H 0.6108 0.1350 0.0084 0.043 Uiso 1 1 calc R . .
H26B H 0.5950 0.2712 -0.0317 0.043 Uiso 1 1 calc R . .
C27 C 0.52305(12) 0.1280(2) -0.10076(11) 0.0446(5) Uani 1 1 d . . .
H27A H 0.5133 0.1766 -0.1469 0.054 Uiso 1 1 calc R B .
H27B H 0.5331 0.0378 -0.1101 0.054 Uiso 1 1 calc R . .
C28 C 0.44222(13) 0.1366(2) -0.08329(13) 0.0488(5) Uani 1 1 d . B .
H28A H 0.4511 0.0879 -0.0380 0.073 Uiso 1 1 calc R . .
H28B H 0.3925 0.1015 -0.1250 0.073 Uiso 1 1 calc R . .
H28C H 0.4308 0.2260 -0.0756 0.073 Uiso 1 1 calc R . .
B1 B 0.7500 0.3621(2) 0.2500 0.0227(5) Uani 1 2 d S . .
B2 B 0.7500 0.2239(2) 0.7500 0.0234(5) Uani 1 2 d S . .
O1 O 0.81451(6) 0.28879(10) 0.23095(5) 0.0238(2) Uani 1 1 d . . .
O2 O 0.80343(7) 0.43573(10) 0.31689(6) 0.0246(2) Uani 1 1 d . . .
O3 O 0.81383(7) 0.31049(10) 0.80370(6) 0.0276(3) Uani 1 1 d . . .
O4 O 0.71609(7) 0.13719(10) 0.79247(6) 0.0267(3) Uani 1 1 d . . .
P1 P 0.78397(3) 0.21359(4) 0.02053(2) 0.02843(12) Uani 1 1 d . B .

loop_
_atom_site_aniso_label
_atom_site_aniso_U_11
_atom_site_aniso_U_22
_atom_site_aniso_U_33
_atom_site_aniso_U_23
_atom_site_aniso_U_13
_atom_site_aniso_U_12
C1 0.0212(7) 0.0283(8) 0.0205(7) -0.0030(6) 0.0062(6) 0.0006(6)
C2 0.0236(8) 0.0285(8) 0.0225(8) -0.0042(6) 0.0090(6) -0.0021(7)
C3 0.0247(8) 0.0425(10) 0.0308(9) -0.0083(8) 0.0108(7) -0.0004(8)
C4 0.0350(9) 0.0331(9) 0.0303(9) 0.0026(7) 0.0081(8) 0.0033(8)
C5 0.0375(10) 0.0296(9) 0.0422(10) -0.0011(8) 0.0189(8) -0.0050(8)
C6 0.0306(9) 0.0418(10) 0.0291(9) -0.0124(8) 0.0069(7) -0.0034(8)
C7 0.0342(9) 0.0242(8) 0.0246(8) -0.0011(6) 0.0133(7) -0.0017(7)
C8 0.0350(9) 0.0238(8) 0.0239(8) -0.0001(6) 0.0143(7) -0.0011(7)
C9 0.0455(11) 0.0423(11) 0.0478(11) -0.0066(9) 0.0301(10) -0.0113(9)
C10 0.0537(12) 0.0310(10) 0.0310(9) -0.0057(8) 0.0123(9) -0.0043(9)
C11 0.0640(13) 0.0267(9) 0.0368(10) 0.0032(8) 0.0309(10) 0.0006(9)
C12 0.0378(10) 0.0449(11) 0.0413(11) -0.0015(9) 0.0147(9) -0.0111(9)
C13 0.0355(9) 0.0328(9) 0.0203(8) -0.0010(7) 0.0128(7) 0.0005(7)
C14 0.0397(10) 0.0367(10) 0.0218(8) 0.0011(7) 0.0127(7) -0.0051(8)
C15 0.0403(10) 0.0368(10) 0.0338(9) 0.0069(8) 0.0190(8) 0.0007(8)
C16 0.0442(11) 0.0376(10) 0.0391(10) 0.0085(9) 0.0081(9) -0.0052(9)
C17 0.0346(9) 0.0357(9) 0.0244(8) -0.0046(7) 0.0136(7) -0.0013(8)
C18 0.0373(10) 0.0423(11) 0.0302(9) -0.0043(8) 0.0108(8) -0.0013(8)
C19 0.0334(10) 0.0433(11) 0.0411(11) -0.0038(9) 0.0101(8) 0.0024(8)
C20 0.0361(10) 0.0541(13) 0.0461(11) -0.0047(10) 0.0185(9) -0.0042(9)
C21 0.0530(11) 0.0304(9) 0.0245(8) -0.0025(7) 0.0177(8) 0.0014(8)
C22 0.0466(14) 0.0299(11) 0.0389(12) -0.0042(9) 0.0242(12) 0.0037(11)
C23 0.0536(15) 0.0332(12) 0.0545(16) -0.0012(11) 0.0298(13) 0.0054(11)
C24 0.0600(17) 0.0505(16) 0.0610(17) 0.0130(13) 0.0250(15) 0.0100(13)
C22A 0.0466(14) 0.0299(11) 0.0389(12) -0.0042(9) 0.0242(12) 0.0037(11)
C23A 0.0536(15) 0.0332(12) 0.0545(16) -0.0012(11) 0.0298(13) 0.0054(11)
C24A 0.0600(17) 0.0505(16) 0.0610(17) 0.0130(13) 0.0250(15) 0.0100(13)
C25 0.0394(10) 0.0460(11) 0.0233(8) -0.0062(8) 0.0149(8) -0.0096(8)
C26 0.0394(10) 0.0371(10) 0.0329(9) -0.0076(8) 0.0168(8) -0.0093(8)
C27 0.0408(11) 0.0480(12) 0.0423(11) -0.0087(9) 0.0130(9) -0.0081(9)
C28 0.0388(11) 0.0392(11) 0.0644(14) -0.0069(10) 0.0157(10) -0.0046(9)
B1 0.0260(12) 0.0254(13) 0.0171(11) 0.000 0.0088(10) 0.000
B2 0.0250(12) 0.0271(13) 0.0197(12) 0.000 0.0103(10) 0.000
O1 0.0218(5) 0.0295(6) 0.0183(5) -0.0049(4) 0.0058(4) 0.0002(5)
O2 0.0232(5) 0.0308(6) 0.0206(5) -0.0052(5) 0.0092(4) -0.0012(5)
O3 0.0301(6) 0.0258(6) 0.0233(6) -0.0016(5) 0.0064(5) 0.0004(5)
O4 0.0377(6) 0.0228(6) 0.0261(6) 0.0009(5) 0.0196(5) 0.0013(5)
P1 0.0354(2) 0.0328(2) 0.0193(2) -0.00391(17) 0.01292(18) -0.00207(19)

loop_
_atom_type_symbol
_atom_type_description
_atom_type_scat_dispersion_real
_atom_type_scat_dispersion_imag
_atom_type_scat_source
C C 0.0033 0.0016 'International Tables Vol C Tables 4.2.6.8 and 6.1.1.4'
H H 0.0000 0.0000 'International Tables Vol C Tables 4.2.6.8 and 6.1.1.4'
B B 0.0013 0.0007 'International Tables Vol C Tables 4.2.6.8 and 6.1.1.4'
O O 0.0106 0.0060 'International Tables Vol C Tables 4.2.6.8 and 6.1.1.4'
P P 0.1023 0.0942 'International Tables Vol C Tables 4.2.6.8 and 6.1.1.4'

loop_
_geom_angle_atom_site_label_1
_geom_angle_atom_site_label_2
_geom_angle_atom_site_label_3
_geom_angle
_geom_angle_site_symmetry_1
_geom_angle_site_symmetry_3
O1 C1 C3 110.26(12) . .
O1 C1 C4 108.13(13) . .
C3 C1 C4 109.30(14) . .
O1 C1 C2 102.45(12) . .
C3 C1 C2 114.19(13) . .
C4 C1 C2 112.19(13) . .
O2 C2 C6 109.46(12) . .
O2 C2 C5 108.76(13) . .
C6 C2 C5 109.33(14) . .
O2 C2 C1 101.92(12) . .
C6 C2 C1 114.49(14) . .
C5 C2 C1 112.51(13) . .
C1 C3 H3A 109.5 . .
C1 C3 H3B 109.5 . .
H3A C3 H3B 109.5 . .
C1 C3 H3C 109.5 . .
H3A C3 H3C 109.5 . .
H3B C3 H3C 109.5 . .
C1 C4 H4A 109.5 . .
C1 C4 H4B 109.5 . .
H4A C4 H4B 109.5 . .
C1 C4 H4C 109.5 . .
H4A C4 H4C 109.5 . .
H4B C4 H4C 109.5 . .
C2 C5 H5A 109.5 . .
C2 C5 H5B 109.5 . .
H5A C5 H5B 109.5 . .
C2 C5 H5C 109.5 . .
H5A C5 H5C 109.5 . .
H5B C5 H5C 109.5 . .
C2 C6 H6A 109.5 . .
C2 C6 H6B 109.5 . .
H6A C6 H6B 109.5 . .
C2 C6 H6C 109.5 . .
H6A C6 H6C 109.5 . .
H6B C6 H6C 109.5 . .
O3 C7 C10 110.03(13) . .
O3 C7 C9 108.90(14) . .
C10 C7 C9 108.72(14) . .
O3 C7 C7 101.67(9) . 2_656
C10 C7 C7 114.94(14) . 2_656
C9 C7 C7 112.28(17) . 2_656
O4 C8 C11 109.68(13) . .
O4 C8 C12 108.94(14) . .
C11 C8 C12 109.12(14) . .
O4 C8 C8 101.98(9) . 2_656
C11 C8 C8 114.60(14) . 2_656
C12 C8 C8 112.22(16) . 2_656
C7 C9 H9A 109.5 . .
C7 C9 H9B 109.5 . .
H9A C9 H9B 109.5 . .
C7 C9 H9C 109.5 . .
H9A C9 H9C 109.5 . .
H9B C9 H9C 109.5 . .
C7 C10 H10A 109.5 . .
C7 C10 H10B 109.5 . .
H10A C10 H10B 109.5 . .
C7 C10 H10C 109.5 . .
H10A C10 H10C 109.5 . .
H10B C10 H10C 109.5 . .
C8 C11 H11A 109.5 . .
C8 C11 H11B 109.5 . .
H11A C11 H11B 109.5 . .
C8 C11 H11C 109.5 . .
H11A C11 H11C 109.5 . .
H11B C11 H11C 109.5 . .
C8 C12 H12A 109.5 . .
C8 C12 H12B 109.5 . .
H12A C12 H12B 109.5 . .
C8 C12 H12C 109.5 . .
H12A C12 H12C 109.5 . .
H12B C12 H12C 109.5 . .
C14 C13 P1 115.34(11) . .
C14 C13 H13A 108.4 . .
P1 C13 H13A 108.4 . .
C14 C13 H13B 108.4 . .
P1 C13 H13B 108.4 . .
H13A C13 H13B 107.5 . .
C15 C14 C13 112.27(13) . .
C15 C14 H14A 109.1 . .
C13 C14 H14A 109.1 . .
C15 C14 H14B 109.2 . .
C13 C14 H14B 109.1 . .
H14A C14 H14B 107.9 . .
C16 C15 C14 112.51(15) . .
C16 C15 H15A 109.1 . .
C14 C15 H15A 109.1 . .
C16 C15 H15B 109.1 . .
C14 C15 H15B 109.1 . .
H15A C15 H15B 107.8 . .
C15 C16 H16A 109.5 . .
C15 C16 H16B 109.5 . .
H16A C16 H16B 109.5 . .
C15 C16 H16C 109.5 . .
H16A C16 H16C 109.5 . .
H16B C16 H16C 109.5 . .
C18 C17 P1 114.03(11) . .
C18 C17 H17A 108.7 . .
P1 C17 H17A 108.7 . .
C18 C17 H17B 108.7 . .
P1 C17 H17B 108.7 . .
H17A C17 H17B 107.6 . .
C19 C18 C17 112.90(14) . .
C19 C18 H18A 109.0 . .
C17 C18 H18A 109.0 . .
C19 C18 H18B 109.0 . .
C17 C18 H18B 109.0 . .
H18A C18 H18B 107.8 . .
C20 C19 C18 113.41(16) . .
C20 C19 H19A 108.9 . .
C18 C19 H19A 108.9 . .
C20 C19 H19B 108.9 . .
C18 C19 H19B 108.9 . .
H19A C19 H19B 107.7 . .
C19 C20 H20A 109.5 . .
C19 C20 H20B 109.5 . .
H20A C20 H20B 109.5 . .
C19 C20 H20C 109.5 . .
H20A C20 H20C 109.5 . .
H20B C20 H20C 109.5 . .
C22A C21 P1 112.0(5) . .
C22 C21 P1 117.70(13) . .
C22A C21 H21A 135.9 . .
C22 C21 H21A 107.9 . .
P1 C21 H21A 107.9 . .
C22A C21 H21B 77.8 . .
C22 C21 H21B 107.9 . .
P1 C21 H21B 107.9 . .
H21A C21 H21B 107.2 . .
C21 C22 C23 112.11(17) . .
C21 C22 H22A 109.2 . .
C23 C22 H22A 109.2 . .
C21 C22 H22B 109.2 . .
C23 C22 H22B 109.2 . .
H22A C22 H22B 107.9 . .
C24 C23 C22 110.8(2) . .
C24 C23 H23A 109.5 . .
C22 C23 H23A 109.5 . .
C24 C23 H23B 109.5 . .
C22 C23 H23B 109.5 . .
H23A C23 H23B 108.1 . .
C21 C22A C23A 113.5(9) . .
C21 C22A H22C 108.9 . .
C23A C22A H22C 108.9 . .
C21 C22A H22D 108.9 . .
C23A C22A H22D 108.9 . .
H22C C22A H22D 107.7 . .
C24A C23A C22A 123.6(12) . .
C24A C23A H23C 106.4 . .
C22A C23A H23C 106.4 . .
C24A C23A H23D 106.4 . .
C22A C23A H23D 106.4 . .
H23C C23A H23D 106.5 . .
C23A C24A H24D 109.5 . .
C23A C24A H24E 109.5 . .
H24D C24A H24E 109.5 . .
C23A C24A H24F 109.5 . .
H24D C24A H24F 109.5 . .
H24E C24A H24F 109.5 . .
C26 C25 P1 114.69(12) . .
C26 C25 H25A 108.6 . .
P1 C25 H25A 108.6 . .
C26 C25 H25B 108.6 . .
P1 C25 H25B 108.6 . .
H25A C25 H25B 107.6 . .
C27 C26 C25 112.84(15) . .
C27 C26 H26A 109.0 . .
C25 C26 H26A 109.0 . .
C27 C26 H26B 109.0 . .
C25 C26 H26B 109.0 . .
H26A C26 H26B 107.8 . .
C28 C27 C26 112.82(16) . .
C28 C27 H27A 109.0 . .
C26 C27 H27A 109.0 . .
C28 C27 H27B 109.0 . .
C26 C27 H27B 109.0 . .
H27A C27 H27B 107.8 . .
C27 C28 H28A 109.5 . .
C27 C28 H28B 109.5 . .
H28A C28 H28B 109.5 . .
C27 C28 H28C 109.5 . .
H28A C28 H28C 109.5 . .
H28B C28 H28C 109.5 . .
O2 B1 O2 117.00(19) . 2_655
O2 B1 O1 107.40(6) . 2_655
O2 B1 O1 104.11(6) 2_655 2_655
O2 B1 O1 104.11(5) . .
O2 B1 O1 107.40(6) 2_655 .
O1 B1 O1 117.42(19) 2_655 .
O3 B2 O3 104.23(18) . 2_656
O3 B2 O4 107.96(6) . .
O3 B2 O4 116.52(6) 2_656 .
O3 B2 O4 116.52(6) . 2_656
O3 B2 O4 107.96(6) 2_656 2_656
O4 B2 O4 104.15(18) . 2_656
C1 O1 B1 108.82(9) . .
C2 O2 B1 107.86(9) . .
C7 O3 B2 107.71(12) . .
C8 O4 B2 108.37(12) . .
C25 P1 C13 111.69(9) . .
C25 P1 C21 109.52(9) . .
C13 P1 C21 105.97(8) . .
C25 P1 C17 107.18(8) . .
C13 P1 C17 111.66(8) . .
C21 P1 C17 110.86(9) . .

loop_
_geom_bond_atom_site_label_1
_geom_bond_atom_site_label_2
_geom_bond_distance
_geom_bond_site_symmetry_2
C1 O1 1.4235(18) .
C1 C3 1.524(2) .
C1 C4 1.525(2) .
C1 C2 1.550(2) .
C2 O2 1.4214(18) .
C2 C6 1.525(2) .
C2 C5 1.531(2) .
C3 H3A 0.9800 .
C3 H3B 0.9800 .
C3 H3C 0.9800 .
C4 H4A 0.9800 .
C4 H4B 0.9800 .
C4 H4C 0.9800 .
C5 H5A 0.9800 .
C5 H5B 0.9800 .
C5 H5C 0.9800 .
C6 H6A 0.9800 .
C6 H6B 0.9800 .
C6 H6C 0.9800 .
C7 O3 1.4222(19) .
C7 C10 1.524(2) .
C7 C9 1.527(2) .
C7 C7 1.545(3) 2_656
C8 O4 1.4201(19) .
C8 C11 1.526(2) .
C8 C12 1.531(2) .
C8 C8 1.555(3) 2_656
C9 H9A 0.9800 .
C9 H9B 0.9800 .
C9 H9C 0.9800 .
C10 H10A 0.9800 .
C10 H10B 0.9800 .
C10 H10C 0.9800 .
C11 H11A 0.9800 .
C11 H11B 0.9800 .
C11 H11C 0.9800 .
C12 H12A 0.9800 .
C12 H12B 0.9800 .
C12 H12C 0.9800 .
C13 C14 1.522(2) .
C13 P1 1.7963(17) .
C13 H13A 0.9900 .
C13 H13B 0.9900 .
C14 C15 1.520(2) .
C14 H14A 0.9900 .
C14 H14B 0.9900 .
C15 C16 1.519(2) .
C15 H15A 0.9900 .
C15 H15B 0.9900 .
C16 H16A 0.9800 .
C16 H16B 0.9800 .
C16 H16C 0.9800 .
C17 C18 1.531(2) .
C17 P1 1.7991(17) .
C17 H17A 0.9900 .
C17 H17B 0.9900 .
C18 C19 1.526(2) .
C18 H18A 0.9900 .
C18 H18B 0.9900 .
C19 C20 1.510(3) .
C19 H19A 0.9900 .
C19 H19B 0.9900 .
C20 H20A 0.9800 .
C20 H20B 0.9800 .
C20 H20C 0.9800 .
C21 C22A 1.455(11) .
C21 C22 1.547(3) .
C21 P1 1.7982(17) .
C21 H21A 0.9900 .
C21 H21B 0.9900 .
C22 C23 1.564(3) .
C22 H22A 0.9900 .
C22 H22B 0.9900 .
C23 C24 1.512(4) .
C23 H23A 0.9900 .
C23 H23B 0.9900 .
C24 H24A 0.9800 .
C24 H24B 0.9800 .
C24 H24C 0.9800 .
C22A C23A 1.483(17) .
C22A H22C 0.9900 .
C22A H22D 0.9900 .
C23A C24A 1.44(2) .
C23A H23C 0.9900 .
C23A H23D 0.9900 .
C24A H24D 0.9800 .
C24A H24E 0.9800 .
C24A H24F 0.9800 .
C25 C26 1.521(2) .
C25 P1 1.7958(17) .
C25 H25A 0.9900 .
C25 H25B 0.9900 .
C26 C27 1.515(2) .
C26 H26A 0.9900 .
C26 H26B 0.9900 .
C27 C28 1.514(3) .
C27 H27A 0.9900 .
C27 H27B 0.9900 .
C28 H28A 0.9800 .
C28 H28B 0.9800 .
C28 H28C 0.9800 .
B1 O2 1.4790(17) .
B1 O2 1.4790(17) 2_655
B1 O1 1.4803(17) 2_655
B1 O1 1.4803(17) .
B2 O3 1.4793(19) .
B2 O3 1.4793(19) 2_656
B2 O4 1.4801(19) .
B2 O4 1.4801(19) 2_656

loop_
_geom_torsion_atom_site_label_1
_geom_torsion_atom_site_label_2
_geom_torsion_atom_site_label_3
_geom_torsion_atom_site_label_4
_geom_torsion
_geom_torsion_site_symmetry_1
O1 C1 C2 O2 38.09(14) .
C3 C1 C2 O2 157.29(13) .
C4 C1 C2 O2 -77.64(15) .
O1 C1 C2 C6 156.15(13) .
C3 C1 C2 C6 -84.65(17) .
C4 C1 C2 C6 40.42(18) .
O1 C1 C2 C5 -78.23(15) .
C3 C1 C2 C5 40.97(18) .
C4 C1 C2 C5 166.04(14) .
P1 C13 C14 C15 175.78(12) .
C13 C14 C15 C16 178.87(15) .
P1 C17 C18 C19 170.55(13) .
C17 C18 C19 C20 67.4(2) .
C22A C21 C22 C23 -97.2(8) .
P1 C21 C22 C23 173.34(16) .
C21 C22 C23 C24 59.8(3) .
C22 C21 C22A C23A 70.4(11) .
P1 C21 C22A C23A 177.7(8) .
C21 C22A C23A C24A -13.9(19) .
P1 C25 C26 C27 -176.64(14) .
C25 C26 C27 C28 176.08(17) .
C3 C1 O1 B1 -149.73(14) .
C4 C1 O1 B1 90.83(15) .
C2 C1 O1 B1 -27.81(15) .
O2 B1 O1 C1 7.65(16) .
O2 B1 O1 C1 132.34(12) 2_655
O1 B1 O1 C1 -110.89(10) 2_655
C6 C2 O2 B1 -156.00(14) .
C5 C2 O2 B1 84.60(16) .
C1 C2 O2 B1 -34.40(15) .
O2 B1 O2 C2 -100.18(10) 2_655
O1 B1 O2 C2 143.32(12) 2_655
O1 B1 O2 C2 18.12(16) .
C10 C7 O3 B2 155.74(12) .
C9 C7 O3 B2 -85.19(14) .
C7 C7 O3 B2 33.49(16) 2_656
O3 B2 O3 C7 -13.83(7) 2_656
O4 B2 O3 C7 -138.33(13) .
O4 B2 O3 C7 105.00(16) 2_656
C11 C8 O4 B2 153.57(12) .
C12 C8 O4 B2 -87.06(13) .
C8 C8 O4 B2 31.72(16) 2_656
O3 B2 O4 C8 -137.66(13) .
O3 B2 O4 C8 105.57(16) 2_656
O4 B2 O4 C8 -13.20(8) 2_656
C26 C25 P1 C13 -47.60(16) .
C26 C25 P1 C21 69.47(16) .
C26 C25 P1 C17 -170.20(14) .
C14 C13 P1 C25 -55.65(15) .
C14 C13 P1 C21 -174.85(13) .
C14 C13 P1 C17 64.34(15) .
C22A C21 P1 C25 42.6(6) .
C22 C21 P1 C25 81.08(18) .
C22A C21 P1 C13 163.2(6) .
C22 C21 P1 C13 -158.30(16) .
C22A C21 P1 C17 -75.5(6) .
C22 C21 P1 C17 -36.98(18) .
C18 C17 P1 C25 179.83(13) .
C18 C17 P1 C13 57.22(15) .
C18 C17 P1 C21 -60.69(15) .
